data_7027072
loop_
_publ_author_name
'Xiong, Ren-Gen'
'Wilson, Scott R.'
'Lin, Wenbin'

_publ_section_title
;
 Bis(isonicotinato)iron(II): a rare, neutral three-dimensional iron
 coordination polymer
;
_journal_issue 24
_journal_name_full 'Journal of the Chemical Society, Dalton Transactions'
_journal_page_first 4089
_journal_paper_doi 10.1039/a806499g
_journal_year 1998
_chemical_formula_sum 'C12 H8 Fe N2 O4'
_chemical_formula_weight 300.05
_chemical_name_systematic
; 
 ? 
;
_space_group_IT_number 14
_symmetry_space_group_name_Hall '-P 2yn'
_symmetry_space_group_name_H-M 'P 1 21/n 1'
_atom_sites_solution_hydrogens geom
_atom_sites_solution_primary direct
_atom_sites_solution_secondary difmap
_audit_creation_method SHELXL
_cell_angle_alpha 90.00
_cell_angle_beta 101.5860(10)
_cell_angle_gamma 90.00
_cell_formula_units_Z 2
_cell_length_a 4.95440(10)
_cell_length_b 13.2443(2)
_cell_length_c 10.49830(10)
_cell_measurement_temperature 198(2)
_cell_volume 674.837(18)
_computing_structure_refinement 'SHELXL-93 (Sheldrick, 1993)'
_computing_structure_solution 'SHELXS-86 (Sheldrick, 1990)'
_diffrn_ambient_temperature 198(2)
_diffrn_radiation_monochromator graphite
_diffrn_radiation_source 'fine-focus sealed tube'
_diffrn_radiation_type MoK\a
_diffrn_radiation_wavelength 0.71073
_diffrn_reflns_av_R_equivalents 0.0000
_diffrn_reflns_av_sigmaI/netI 0.0376
_diffrn_reflns_limit_h_max 6
_diffrn_reflns_limit_h_min -6
_diffrn_reflns_limit_k_max 17
_diffrn_reflns_limit_k_min -17
_diffrn_reflns_limit_l_max 13
_diffrn_reflns_limit_l_min -13
_diffrn_reflns_number 7105
_diffrn_reflns_theta_max 28.27
_diffrn_reflns_theta_min 2.51
_exptl_absorpt_coefficient_mu 1.127
_exptl_crystal_colour orange
_exptl_crystal_density_diffrn 1.477
_exptl_crystal_description needle
_exptl_crystal_F_000 304
_exptl_crystal_size_max 0.60
_exptl_crystal_size_mid 0.08
_exptl_crystal_size_min 0.04
_refine_diff_density_max 1.381
_refine_diff_density_min -0.525
_refine_diff_density_rms 0.162
_refine_ls_extinction_method none
_refine_ls_goodness_of_fit_all 1.190
_refine_ls_goodness_of_fit_obs 1.167
_refine_ls_matrix_type full
_refine_ls_number_parameters 126
_refine_ls_number_reflns 7105
_refine_ls_number_restraints 0
_refine_ls_restrained_S_all 1.190
_refine_ls_restrained_S_obs 1.167
_refine_ls_R_factor_all 0.0707
_refine_ls_R_factor_obs 0.0574
_refine_ls_shift/esd_max -0.004
_refine_ls_shift/esd_mean 0.001
_refine_ls_structure_factor_coef Fsqd
_refine_ls_weighting_details 'w=1/[\s^2^(Fo^2^)+(0.0751P)^2^+1.7888P] where P=(Fo^2^+2Fc^2^)/3'
_refine_ls_weighting_scheme calc
_refine_ls_wR_factor_all 0.1810
_refine_ls_wR_factor_obs 0.1628
_reflns_number_observed 5981
_reflns_number_total 7105
_reflns_observed_criterion >2sigma(I)
_cod_data_source_file 806499gsup1.cif
_cod_data_source_block p85c_fs
_cod_depositor_comments
;
The following automatic conversions were performed:

'_refine_ls_weighting_scheme' value 'calc
w=1/[\s^2^(Fo^2^)+(0.0751P)^2^+1.7888P] where P=(Fo^2^+2Fc^2^)/3' was
changed to 'calc'. New tag '_refine_ls_weighting_details' was
created. The value of the new tag was set to
'w=1/[\s^2^(Fo^2^)+(0.0751P)^2^+1.7888P] where P=(Fo^2^+2Fc^2^)/3'.

Automatic conversion script
Id: cif_fix_values 3143 2015-03-26 13:38:13Z robertas 
;
_cod_original_cell_volume 674.84(2)
_cod_database_code 7027072

loop_
_symmetry_equiv_pos_as_xyz
'x, y, z'
'-x+1/2, y+1/2, -z+1/2'
'-x, -y, -z'
'x-1/2, -y-1/2, z-1/2'

loop_
_atom_site_aniso_label
_atom_site_aniso_U_11
_atom_site_aniso_U_22
_atom_site_aniso_U_33
_atom_site_aniso_U_23
_atom_site_aniso_U_13
_atom_site_aniso_U_12
Fe 0.0146(2) 0.0114(2) 0.0169(2) -0.0012(2) 0.00713(15) -0.0006(2)
O1 0.0180(8) 0.0248(8) 0.0286(9) -0.0074(7) 0.0052(6) -0.0047(6)
O2 0.0218(8) 0.0211(8) 0.0306(9) -0.0096(7) 0.0138(6) -0.0032(6)
N1 0.0169(9) 0.0192(10) 0.0234(10) -0.0043(7) 0.0064(7) 0.0001(7)
C1 0.032(3) 0.025(2) 0.023(3) -0.003(2) 0.008(2) 0.003(2)
C2 0.035(3) 0.021(2) 0.024(3) -0.001(2) 0.008(2) 0.001(2)
C3 0.0151(10) 0.0166(10) 0.0226(11) -0.0029(8) 0.0056(8) 0.0004(8)
C4 0.048(3) 0.022(2) 0.029(3) -0.003(2) 0.019(2) -0.001(2)
C5 0.043(3) 0.016(2) 0.027(3) 0.000(2) 0.015(2) -0.004(2)
C6 0.0171(10) 0.0154(10) 0.0152(10) 0.0001(8) 0.0027(7) 0.0022(7)
C7 0.015(2) 0.034(3) 0.041(3) -0.018(2) 0.010(2) -0.004(2)
C8 0.016(2) 0.028(3) 0.043(3) -0.018(2) 0.012(2) -0.008(2)
C10 0.012(2) 0.019(2) 0.030(3) -0.008(2) 0.008(2) -0.003(2)
C11 0.015(2) 0.021(2) 0.030(3) -0.009(2) 0.009(2) -0.003(2)

loop_
_atom_site_label
_atom_site_type_symbol
_atom_site_fract_x
_atom_site_fract_y
_atom_site_fract_z
_atom_site_U_iso_or_equiv
_atom_site_thermal_displace_type
_atom_site_occupancy
_atom_site_calc_flag
_atom_site_refinement_flags
_atom_site_disorder_group
Fe Fe 0.0000 0.0000 0.0000 0.01373(13) Uani 1 d S .
O1 O 0.6264(3) -0.03749(12) -0.1331(2) 0.0238(4) Uani 1 d . .
O2 O 0.2064(3) -0.08781(11) -0.1133(2) 0.0233(4) Uani 1 d . .
N1 N 0.4757(3) -0.36360(13) -0.3835(2) 0.0195(4) Uani 1 d . .
C1 C 0.4827(9) -0.2706(4) -0.4336(5) 0.0266(11) Uani 0.508(3) d P 1
H1 H 0.4941(9) -0.2641(4) -0.5225(5) 0.032 Uiso 0.508(3) calc PR 1
C2 C 0.4742(9) -0.1839(4) -0.3615(4) 0.0266(11) Uani 0.508(3) d P 1
H2 H 0.4867(9) -0.1196(4) -0.4001(4) 0.032 Uiso 0.508(3) calc PR 1
C3 C 0.4474(4) -0.1904(2) -0.2333(2) 0.0178(4) Uani 1 d . .
C4 C 0.4426(11) -0.2864(4) -0.1793(5) 0.0315(12) Uani 0.508(3) d P 1
H4 H 0.4266(11) -0.2946(4) -0.0912(5) 0.038 Uiso 0.508(3) calc PR 1
C5 C 0.4619(10) -0.3700(3) -0.2577(5) 0.0276(11) Uani 0.508(3) d P 1
H5 H 0.4654(10) -0.4352(3) -0.2196(5) 0.033 Uiso 0.508(3) calc PR 1
C6 C 0.4286(4) -0.0973(2) -0.1518(2) 0.0160(4) Uani 1 d . .
C7 C 0.6926(9) -0.3032(4) -0.3458(5) 0.0290(12) Uani 0.492(3) d P 2
H7 H 0.8607(9) -0.3205(4) -0.3708(5) 0.035 Uiso 0.492(3) calc PR 2
C8 C 0.6860(9) -0.2169(4) -0.2723(5) 0.0284(12) Uani 0.492(3) d P 2
H8 H 0.8460(9) -0.1761(4) -0.2490(5) 0.034 Uiso 0.492(3) calc PR 2
C10 C 0.2159(8) -0.2522(3) -0.2746(4) 0.0196(10) Uani 0.492(3) d P 2
H10 H 0.0448(8) -0.2354(3) -0.2522(4) 0.024 Uiso 0.492(3) calc PR 2
C11 C 0.2377(8) -0.3376(3) -0.3479(5) 0.0212(10) Uani 0.492(3) d P 2
H11 H 0.0802(8) -0.3792(3) -0.3741(5) 0.025 Uiso 0.492(3) calc PR 2

loop_
_atom_type_symbol
_atom_type_description
_atom_type_scat_dispersion_real
_atom_type_scat_dispersion_imag
_atom_type_scat_source
C C 0.0033 0.0016 'International Tables Vol C Tables 4.2.6.8 and 6.1.1.4'
H H 0.0000 0.0000 'International Tables Vol C Tables 4.2.6.8 and 6.1.1.4'
N N 0.0061 0.0033 'International Tables Vol C Tables 4.2.6.8 and 6.1.1.4'
O O 0.0106 0.0060 'International Tables Vol C Tables 4.2.6.8 and 6.1.1.4'
Fe Fe 0.3463 0.8444 'International Tables Vol C Tables 4.2.6.8 and 6.1.1.4'

loop_
_geom_angle_atom_site_label_1
_geom_angle_atom_site_label_2
_geom_angle_atom_site_label_3
_geom_angle
_geom_angle_site_symmetry_1
_geom_angle_site_symmetry_3
O2 Fe O2 180.0 . 3
O2 Fe O1 92.47(6) . 3_655
O2 Fe O1 87.53(6) 3 3_655
O2 Fe O1 87.53(6) . 1_455
O2 Fe O1 92.47(6) 3 1_455
O1 Fe O1 180.0 3_655 1_455
O2 Fe N1 86.93(6) . 4_556
O2 Fe N1 93.07(6) 3 4_556
O1 Fe N1 87.96(6) 3_655 4_556
O1 Fe N1 92.04(6) 1_455 4_556
O2 Fe N1 93.07(6) . 2_554
O2 Fe N1 86.93(6) 3 2_554
O1 Fe N1 92.04(6) 3_655 2_554
O1 Fe N1 87.96(6) 1_455 2_554
N1 Fe N1 180.0 4_556 2_554
C6 O1 Fe 143.19(15) . 1_655
C6 O2 Fe 143.85(14) . .
C5 N1 C1 117.1(3) . .
C7 N1 C11 117.4(3) . .
C7 N1 Fe 121.8(2) . 2_544
C5 N1 Fe 121.0(2) . 2_544
C1 N1 Fe 121.9(2) . 2_544
C11 N1 Fe 120.8(2) . 2_544
N1 C1 C2 122.9(4) . .
C1 C2 C3 120.1(4) . .
C2 C3 C4 117.8(3) . .
C8 C3 C10 117.3(3) . .
C8 C3 C6 122.1(2) . .
C2 C3 C6 121.8(3) . .
C4 C3 C6 120.3(3) . .
C10 C3 C6 120.6(2) . .
C3 C4 C5 118.4(4) . .
N1 C5 C4 123.7(4) . .
O1 C6 O2 126.9(2) . .
O1 C6 C3 118.2(2) . .
O2 C6 C3 114.9(2) . .
N1 C7 C8 123.6(4) . .
C3 C8 C7 119.7(4) . .
C11 C10 C3 119.8(3) . .
N1 C11 C10 122.1(4) . .

loop_
_geom_bond_atom_site_label_1
_geom_bond_atom_site_label_2
_geom_bond_distance
_geom_bond_site_symmetry_2
Fe O2 2.0740(14) .
Fe O2 2.0740(14) 3
Fe O1 2.1415(15) 3_655
Fe O1 2.1415(15) 1_455
Fe N1 2.198(2) 4_556
Fe N1 2.198(2) 2_554
O1 C6 1.244(2) .
O1 Fe 2.1415(15) 1_655
O2 C6 1.253(2) .
N1 C7 1.334(5) .
N1 C5 1.340(5) .
N1 C1 1.343(5) .
N1 C11 1.351(4) .
N1 Fe 2.198(2) 2_544
C1 C2 1.380(6) .
C2 C3 1.381(5) .
C3 C8 1.372(5) .
C3 C4 1.393(5) .
C3 C10 1.404(4) .
C3 C6 1.515(3) .
C4 C5 1.395(6) .
C7 C8 1.383(6) .
C10 C11 1.385(6) .

loop_
_geom_torsion_atom_site_label_1
_geom_torsion_atom_site_label_2
_geom_torsion_atom_site_label_3
_geom_torsion_atom_site_label_4
_geom_torsion
_geom_torsion_site_symmetry_1
O2 Fe O2 C6 71.3(37) 3
O1 Fe O2 C6 -31.7(2) 3_655
O1 Fe O2 C6 148.3(2) 1_455
N1 Fe O2 C6 -119.5(2) 4_556
N1 Fe O2 C6 60.5(2) 2_554
C7 N1 C1 C2 -68.0(5) .
C5 N1 C1 C2 -0.5(6) .
C11 N1 C1 C2 55.9(5) .
Fe N1 C1 C2 -178.5(3) 2_544
N1 C1 C2 C3 -2.4(7) .
C1 C2 C3 C8 71.5(5) .
C1 C2 C3 C4 2.9(6) .
C1 C2 C3 C10 -52.7(4) .
C1 C2 C3 C6 -178.2(3) .
C8 C3 C4 C5 -52.8(5) .
C2 C3 C4 C5 -0.7(6) .
C10 C3 C4 C5 69.8(5) .
C6 C3 C4 C5 -179.7(3) .
C7 N1 C5 C4 55.3(5) .
C1 N1 C5 C4 2.9(6) .
C11 N1 C5 C4 -68.5(5) .
Fe N1 C5 C4 -179.2(4) 2_544
C3 C4 C5 N1 -2.3(7) .
Fe O1 C6 O2 88.3(3) 1_655
Fe O1 C6 C3 -93.9(3) 1_655
Fe O2 C6 O1 -6.2(4) .
Fe O2 C6 C3 176.0(2) .
C8 C3 C6 O1 8.4(4) .
C2 C3 C6 O1 -61.1(3) .
C4 C3 C6 O1 117.8(3) .
C10 C3 C6 O1 -170.1(3) .
C8 C3 C6 O2 -173.6(3) .
C2 C3 C6 O2 116.9(3) .
C4 C3 C6 O2 -64.2(3) .
C10 C3 C6 O2 7.9(4) .
C5 N1 C7 C8 -55.0(6) .
C1 N1 C7 C8 69.6(5) .
C11 N1 C7 C8 0.5(7) .
Fe N1 C7 C8 -179.9(4) 2_544
C2 C3 C8 C7 -70.5(5) .
C4 C3 C8 C7 54.0(6) .
C10 C3 C8 C7 -2.0(7) .
C6 C3 C8 C7 179.5(4) .
N1 C7 C8 C3 0.8(8) .
C8 C3 C10 C11 2.1(6) .
C2 C3 C10 C11 54.1(5) .
C4 C3 C10 C11 -69.3(4) .
C6 C3 C10 C11 -179.4(3) .
C7 N1 C11 C10 -0.4(6) .
C5 N1 C11 C10 68.9(5) .
C1 N1 C11 C10 -53.5(5) .
Fe N1 C11 C10 180.0(3) 2_544
C3 C10 C11 N1 -0.9(7) .
